data_1100496
loop_
_publ_author_name
'Ghassemzadeh, Mitra'
'Harms, Klaus'
'Dehnicke, Kurt'

_publ_section_title
;
 Komplexe von Halogenid-Ionen mit 1-Halogen-2-phenylacetylenen.
 Kristallstrukturen von PPh~4~[X(I--C\\tb C--Ph)~4~] mit X = Cl, Br, I,
 von PPh~4~[Br(Br--C\\tb C--Ph)~4~] und von NMe~4~[F(I--C\\tb C--Ph)~2~]
;
_journal_coden_ASTM CHBEAM
_journal_issue 1
_journal_name_full 'Chemische Berichte'
_journal_page_first 115
_journal_page_last 120
_journal_paper_doi 10.1002/cber.19961290121
_journal_volume 129
_journal_year 1996
_chemical_formula_sum 'C56 H40 I5 P'
_space_group_IT_number 85
_symmetry_cell_setting tetragonal
_symmetry_space_group_name_Hall '-P 4a'
_symmetry_space_group_name_H-M 'P 4/n :2'
_cell_angle_alpha 90
_cell_angle_beta 90
_cell_angle_gamma 90
_cell_formula_units_Z 2
_cell_length_a 17.02(1)
_cell_length_b 17.02(1)
_cell_length_c 9.881(1)
_cod_depositor_comments
;

  Following symmetrically equivalent atoms were removed in order to
  leave only atoms from asymmetric unit:

  C9B* C 0.3031(2) 0.6862(2) 0.3767(4)
  C10B* C 0.2617(2) 0.6466(2) 0.2658(4)
  C11B* C 0.3005(3) 0.6030(3) 0.1592(5)
  C12B* C 0.3817(3) 0.5980(2) 0.1627(5)
  C13B* C 0.4230(2) 0.6364(2) 0.2716(5)
  C14B* C 0.3848(2) 0.6812(2) 0.3789(4)
  H10B* H 0.4147(2) 0.7061(2) 0.4480(4)
  H9B* H 0.4786(2) 0.6323(2) 0.2735(5)
  H8B* H 0.4096(3) 0.5698(2) 0.0949(5)
  H7B* H 0.2712(3) 0.5787(3) 0.0890(5)
  H6B* H 0.2060(2) 0.6497(2) 0.2639(4)
  C9E* C 0.3138(2) 0.8031(2) 0.6233(4)
  C10E* C 0.3534(2) 0.7617(2) 0.7342(4)
  C11E* C 0.3970(3) 0.8005(3) 0.8408(5)
  C12E* C 0.4020(3) 0.8817(2) 0.8373(5)
  C13E* C 0.3636(2) 0.9230(2) 0.7284(5)
  C14E* C 0.3188(2) 0.8848(2) 0.6211(4)
  H10E* H 0.2939(2) 0.9147(2) 0.5520(4)
  H9E* H 0.3677(2) 0.9786(2) 0.7265(5)
  H8E* H 0.4302(3) 0.9096(2) 0.9051(5)
  H7E* H 0.4213(3) 0.7712(3) 0.9110(5)
  H6E* H 0.3503(2) 0.7060(2) 0.7361(4)
  C9G* C 0.1862(2) 0.6969(2) 0.6233(4)
  C10G* C 0.1466(2) 0.7383(2) 0.7342(4)
  C11G* C 0.1030(3) 0.6995(3) 0.8408(5)
  C12G* C 0.0980(3) 0.6183(2) 0.8373(5)
  C13G* C 0.1364(2) 0.5770(2) 0.7284(5)
  C14G* C 0.1812(2) 0.6152(2) 0.6211(4)
  H10G* H 0.2061(2) 0.5853(2) 0.5520(4)
  H9G* H 0.1323(2) 0.5214(2) 0.7265(5)
  H8G* H 0.0698(3) 0.5904(2) 0.9051(5)
  H7G* H 0.0787(3) 0.7288(3) 0.9110(5)
  H6G* H 0.1497(2) 0.7940(2) 0.7361(4)

  Andrius Merkys
  2013-11-12
;
_cod_original_sg_symbol_H-M 'P 4/n'
_cod_original_formula_sum 'C56 H40 I5 P1'
_cod_database_code 1100496

loop_
_symmetry_equiv_pos_site_id
_symmetry_equiv_pos_as_xyz
1 x,y,z
2 1/2-y,x,z
3 1/2-x,1/2-y,z
4 y,1/2-x,z
5 -x,-y,-z
6 -1/2+y,-x,-z
7 -1/2+x,-1/2+y,-z
8 -y,-1/2+x,-z

loop_
_atom_site_label
_atom_site_type_symbol
_atom_site_fract_x
_atom_site_fract_y
_atom_site_fract_z
I1 I 0.07841(1) 0.14312(1) 0.13809(3)
P1 P 0.25000 0.75000 0.50000
I2 I 0.25000 0.25000 0.06662(6)
C1 C -0.0144(2) 0.0781(2) 0.2055(4)
C2 C -0.0664(2) 0.0382(2) 0.2514(4)
C3 C -0.1292(2) -0.0080(2) 0.3131(4)
C4 C -0.1377(2) -0.0147(2) 0.4679(4)
C5 C -0.1989(2) -0.0569(2) 0.5279(4)
C6 C -0.2509(2) -0.0949(2) 0.4351(5)
C7 C -0.2426(2) -0.0904(2) 0.2818(5)
C8 C -0.1827(2) -0.0469(2) 0.2206(4)
C9 C 0.1969(2) 0.8138(2) 0.3767(4)
C10 C 0.2383(2) 0.8534(2) 0.2658(4)
C11 C 0.1995(3) 0.8970(3) 0.1592(5)
C12 C 0.1183(3) 0.9020(2) 0.1627(5)
C13 C 0.0770(2) 0.8636(2) 0.2716(5)
C14 C 0.1152(2) 0.8188(2) 0.3789(4)
H1 H -0.1003(2) 0.0106(2) 0.5243(4)
H2 H -0.2055(2) -0.0601(2) 0.6232(4)
H3 H -0.2931(2) -0.1247(2) 0.4711(5)
H4 H -0.2790(2) -0.1180(2) 0.2265(5)
H5 H -0.1774(2) -0.0430(2) 0.1251(4)
H6 H 0.2940(2) 0.8503(2) 0.2639(4)
H7 H 0.2288(3) 0.9213(3) 0.0890(5)
H8 H 0.0904(3) 0.9302(2) 0.0949(5)
H9 H 0.0214(2) 0.8677(2) 0.2735(5)
H10 H 0.0853(2) 0.7939(2) 0.4480(4)

loop_
_atom_type_symbol
_atom_type_radius_bond
C 0.68
H 0.23
I 1.40
P 1.05
